data_7115267
loop_
_publ_author_name
'Matthias Muller'
'Stefan Behnle'
'Cacilia Maichle-Mossmer'
'Holger F. Bettinger'

_publ_section_title
;
 Boron-nitrogen substituted perylene obtained through photocyclisation
;
_journal_name_full Chem.Commun.
_journal_page_first 7821
_journal_paper_doi 10.1039/C4CC01424C
_journal_volume 50
_journal_year 2014
_chemical_formula_sum 'C24 H16 B2 N2 O'
_chemical_formula_weight 370.01
_chemical_name_systematic
;
 ?
;
_space_group_crystal_system orthorhombic
_space_group_IT_number 19
_space_group_name_Hall 'P 2ac 2ab'
_space_group_name_H-M_alt 'P 21 21 21'
_symmetry_space_group_name_Hall 'P 2ac 2ab'
_symmetry_space_group_name_H-M 'P 21 21 21'
_atom_sites_solution_hydrogens mixed
_audit_creation_method SHELXL-2013
_cell_angle_alpha 90
_cell_angle_beta 90
_cell_angle_gamma 90
_cell_formula_units_Z 4
_cell_length_a 5.2893(3)
_cell_length_b 15.6927(8)
_cell_length_c 20.2458(10)
_cell_measurement_reflns_used 116
_cell_measurement_temperature 100(2)
_cell_measurement_theta_max 53.5
_cell_measurement_theta_min 27.00
_cell_volume 1680.47(15)
_computing_cell_refinement SAINT
_computing_data_collection COSMO
_computing_data_reduction SAINT
_computing_structure_refinement 'SHELXL-2013 (Sheldrick, 2013)'
_computing_structure_solution SHELXS
_diffrn_ambient_temperature 100(2)
_diffrn_measured_fraction_theta_full 0.975
_diffrn_measured_fraction_theta_max 0.995
_diffrn_measurement_device_type 'SMART APEX II DUO'
_diffrn_measurement_method 'omega/phi scans'
_diffrn_radiation_monochromator multilayer
_diffrn_radiation_source 'Imus-focus sealed tube'
_diffrn_radiation_type CuK\a
_diffrn_radiation_wavelength 1.54178
_diffrn_reflns_av_R_equivalents 0.0288
_diffrn_reflns_av_unetI/netI 0.0216
_diffrn_reflns_Laue_measured_fraction_full 0.975
_diffrn_reflns_Laue_measured_fraction_max 0.995
_diffrn_reflns_limit_h_max 6
_diffrn_reflns_limit_h_min -6
_diffrn_reflns_limit_k_max 17
_diffrn_reflns_limit_k_min -18
_diffrn_reflns_limit_l_max 24
_diffrn_reflns_limit_l_min -23
_diffrn_reflns_number 17542
_diffrn_reflns_point_group_measured_fraction_full 0.969
_diffrn_reflns_point_group_measured_fraction_max 0.991
_diffrn_reflns_theta_full 67.679
_diffrn_reflns_theta_max 66.624
_diffrn_reflns_theta_min 3.563
_exptl_absorpt_coefficient_mu 0.691
_exptl_absorpt_correction_T_max 0.9450
_exptl_absorpt_correction_T_min 0.889
_exptl_absorpt_correction_type numerical
_exptl_absorpt_process_details sadabs
_exptl_crystal_colour colourless
_exptl_crystal_density_diffrn 1.462
_exptl_crystal_description needle
_exptl_crystal_F_000 768
_exptl_crystal_size_max 0.196
_exptl_crystal_size_mid 0.096
_exptl_crystal_size_min 0.075
_refine_diff_density_max 0.157
_refine_diff_density_min -0.106
_refine_diff_density_rms 0.031
_refine_ls_abs_structure_details
;
 Flack x determined using 1037 quotients [(I+)-(I-)]/[(I+)+(I-)]
 (Parsons and Flack (2004), Acta Cryst. A60, s61).
;
_refine_ls_abs_structure_Flack 0.12(18)
_refine_ls_extinction_method none
_refine_ls_goodness_of_fit_ref 1.050
_refine_ls_hydrogen_treatment mixed
_refine_ls_matrix_type full
_refine_ls_number_parameters 288
_refine_ls_number_reflns 2950
_refine_ls_number_restraints 1
_refine_ls_restrained_S_all 1.050
_refine_ls_R_factor_all 0.0370
_refine_ls_R_factor_gt 0.0334
_refine_ls_shift/su_max 0.042
_refine_ls_shift/su_mean 0.002
_refine_ls_structure_factor_coef Fsqd
_refine_ls_weighting_details 'w=1/[\s^2^(Fo^2^)+(0.0592P)^2^+0.1249P] where P=(Fo^2^+2Fc^2^)/3'
_refine_ls_weighting_scheme calc
_refine_ls_wR_factor_gt 0.0908
_refine_ls_wR_factor_ref 0.0939
_reflns_Friedel_coverage 0.684
_reflns_Friedel_fraction_full 0.961
_reflns_Friedel_fraction_max 0.984
_reflns_number_gt 2710
_reflns_number_total 2950
_reflns_threshold_expression 'I > 2\s(I)'
_cod_data_source_file c4cc01424c2.cif
_cod_data_source_block neummi805
_cod_database_code 7115267
_shelx_space_group_comment
;
The symmetry employed for this shelxl refinement is uniquely defined
by the following loop, which should always be used as a source of
symmetry information in preference to the above space-group names.
They are only intended as comments.
;
_shelx_estimated_absorpt_t_min 0.877
_shelx_estimated_absorpt_t_max 0.950
_shelxl_version_number 2013-3

loop_
_space_group_symop_operation_xyz
'x, y, z'
'x+1/2, -y+1/2, -z'
'-x, y+1/2, -z+1/2'
'-x+1/2, -y, z+1/2'

loop_
_atom_site_label
_atom_site_type_symbol
_atom_site_fract_x
_atom_site_fract_y
_atom_site_fract_z
_atom_site_U_iso_or_equiv
_atom_site_adp_type
_atom_site_occupancy
_atom_site_site_symmetry_order
_atom_site_calc_flag
_atom_site_refinement_flags_posn
_atom_site_refinement_flags_adp
_atom_site_refinement_flags_occupancy
_atom_site_disorder_assembly
_atom_site_disorder_group
O1A O 0.8901(2) 0.46133(7) 0.84669(5) 0.0371(3) Uani 0.3321(7) 1 d . . P A 1
H1AA H 0.917(4) 0.4941(13) 0.8801(10) 0.048(5) Uiso 0.3321(7) 1 d . . P A 1
O1B O 1.05554(12) 0.45513(4) 0.79035(3) 0.03622(15) Uani 0.6679(7) 1 d . . P A 2
H2AA H 1.172(2) 0.4899(6) 0.7873(5) 0.044(3) Uiso 0.6679(7) 1 d . . P A 2
N1 N 0.70089(10) 0.38881(3) 0.86000(2) 0.03406(14) Uani 0.6569(17) 1 d . . P A 1
N2 N 0.85628(9) 0.32691(3) 0.75162(2) 0.02786(12) Uani 0.6569(17) 1 d . . P A 1
B1 B 1.04743(10) 0.39070(3) 0.74153(3) 0.03024(14) Uani 0.6569(17) 1 d . . P A 1
B2 B 0.68749(10) 0.32850(3) 0.80884(3) 0.03062(14) Uani 0.6569(17) 1 d . . P A 1
H1A H 0.8166(16) 0.4265(5) 0.8610(4) 0.0194(19) Uiso 0.6569(17) 1 d . . P A 1
N11 N 1.04743(10) 0.39070(3) 0.74153(3) 0.03024(14) Uani 0.3431(17) 1 d D . P A 2
N12 N 0.68749(10) 0.32850(3) 0.80884(3) 0.03062(14) Uani 0.3431(17) 1 d . . P A 2
B11 B 0.70089(10) 0.38881(3) 0.86000(2) 0.03406(14) Uani 0.3431(17) 1 d . . P A 2
B12 B 0.85628(9) 0.32691(3) 0.75162(2) 0.02786(12) Uani 0.3431(17) 1 d . . P A 2
H1B H 1.098(3) 0.4382(6) 0.7665(6) 0.033 Uiso 0.3431(17) 1 d D U P A 2
C1 C 0.53276(11) 0.39131(4) 0.91567(3) 0.03560(15) Uani 1 1 d . . . . .
C2 C 0.33850(11) 0.32980(4) 0.92016(3) 0.03481(14) Uani 1 1 d . . . . .
C3 C 0.17024(12) 0.33653(4) 0.97387(3) 0.04058(16) Uani 1 1 d . . . . .
H3 H 0.0384 0.2958 0.9781 0.049 Uiso 1 1 calc R U . . .
C4 C 0.19061(12) 0.39987(4) 1.02013(3) 0.04220(16) Uani 1 1 d . . . . .
H4 H 0.0714 0.4032 1.0551 0.051 Uiso 1 1 calc R U . . .
C5 C 0.38521(11) 0.45928(4) 1.01601(3) 0.03951(15) Uani 1 1 d . . . . .
H5 H 0.4017 0.5026 1.0485 0.047 Uiso 1 1 calc R U . . .
C6 C 0.55351(11) 0.45448(4) 0.96435(3) 0.03795(15) Uani 1 1 d . . . . .
H6 H 0.6868 0.4949 0.9616 0.046 Uiso 1 1 calc R U . . .
C7 C 0.31768(11) 0.26353(4) 0.86966(3) 0.03657(14) Uani 1 1 d . . . . .
C8 C 0.48623(10) 0.26167(4) 0.81521(3) 0.03391(14) Uani 1 1 d . . . . .
C9 C 0.46436(11) 0.19833(3) 0.76581(3) 0.03404(14) Uani 1 1 d . . . . .
C10 C 0.26952(12) 0.13817(4) 0.77158(3) 0.04090(16) Uani 1 1 d . . . . .
H10 H 0.2487 0.0959 0.7385 0.049 Uiso 1 1 calc R U . . .
C11 C 0.10696(12) 0.14006(4) 0.82540(3) 0.04298(16) Uani 1 1 d . . . . .
H11 H -0.0231 0.0985 0.8288 0.052 Uiso 1 1 calc R U . . .
C12 C 0.13082(12) 0.20088(4) 0.87379(3) 0.04099(16) Uani 1 1 d . . . . .
H12 H 0.0189 0.2003 0.9105 0.049 Uiso 1 1 calc R U . . .
C13 C 0.64293(11) 0.19654(3) 0.70964(3) 0.03351(14) Uani 1 1 d . . . . .
C14 C 0.83289(10) 0.25990(3) 0.70243(3) 0.03076(13) Uani 1 1 d . . . . .
C15 C 1.00026(11) 0.25695(3) 0.64736(3) 0.03335(14) Uani 1 1 d . . . . .
C16 C 0.97551(12) 0.19032(4) 0.60231(3) 0.04125(16) Uani 1 1 d . . . . .
H16 H 1.0878 0.1874 0.5658 0.050 Uiso 1 1 calc R U . . .
C17 C 0.79241(13) 0.12865(4) 0.60946(3) 0.04606(18) Uani 1 1 d . . . . .
H17 H 0.7793 0.0839 0.5781 0.055 Uiso 1 1 calc R U . . .
C18 C 0.62830(12) 0.13193(4) 0.66224(3) 0.04095(16) Uani 1 1 d . . . . .
H18 H 0.5020 0.0892 0.6665 0.049 Uiso 1 1 calc R U . . .
C19 C 1.19652(11) 0.32243(4) 0.63790(3) 0.03147(14) Uani 1 1 d . . . . .
C20 C 1.22109(11) 0.38841(3) 0.68413(3) 0.03007(13) Uani 1 1 d . . . . .
C21 C 1.41027(10) 0.44976(3) 0.67584(3) 0.03142(14) Uani 1 1 d . . . . .
H21 H 1.4244 0.4948 0.7070 0.038 Uiso 1 1 calc R U . . .
C22 C 1.57648(11) 0.44638(4) 0.62356(3) 0.03506(15) Uani 1 1 d . . . . .
H22 H 1.7054 0.4881 0.6190 0.042 Uiso 1 1 calc R U . . .
C23 C 1.55339(12) 0.38125(4) 0.57761(3) 0.03654(15) Uani 1 1 d . . . . .
H23 H 1.6675 0.3783 0.5414 0.044 Uiso 1 1 calc R U . . .
C24 C 1.36588(12) 0.32076(4) 0.58406(3) 0.03651(15) Uani 1 1 d . . . . .
H24 H 1.3505 0.2772 0.5517 0.044 Uiso 1 1 calc R U . . .

loop_
_atom_site_aniso_label
_atom_site_aniso_U_11
_atom_site_aniso_U_22
_atom_site_aniso_U_33
_atom_site_aniso_U_23
_atom_site_aniso_U_13
_atom_site_aniso_U_12
O1A 0.0415(6) 0.0337(5) 0.0362(5) -0.0043(5) 0.0014(5) -0.0100(5)
O1B 0.0358(3) 0.0348(3) 0.0381(3) -0.0031(2) 0.0049(3) -0.0096(3)
N1 0.0253(2) 0.0396(3) 0.0373(2) 0.0020(2) -0.0017(2) 0.0024(2)
N2 0.0246(2) 0.0267(2) 0.0323(2) 0.00443(18) -0.0060(2) 0.00201(19)
B1 0.0259(2) 0.0307(2) 0.0342(2) 0.0038(2) -0.0047(2) 0.0014(2)
B2 0.0230(2) 0.0332(2) 0.0356(3) 0.0081(2) -0.0049(2) 0.0030(2)
N11 0.0259(2) 0.0307(2) 0.0342(2) 0.0038(2) -0.0047(2) 0.0014(2)
N12 0.0230(2) 0.0332(2) 0.0356(3) 0.0081(2) -0.0049(2) 0.0030(2)
B11 0.0253(2) 0.0396(3) 0.0373(2) 0.0020(2) -0.0017(2) 0.0024(2)
B12 0.0246(2) 0.0267(2) 0.0323(2) 0.00443(18) -0.0060(2) 0.00201(19)
C1 0.0258(2) 0.0439(3) 0.0372(2) 0.0135(2) -0.0012(2) 0.0078(2)
C2 0.0257(2) 0.0422(3) 0.0365(2) 0.0137(2) -0.0023(2) 0.0076(2)
C3 0.0284(3) 0.0483(3) 0.0451(3) 0.0165(2) 0.0002(3) 0.0034(3)
C4 0.0342(3) 0.0541(3) 0.0383(3) 0.0090(3) 0.0054(3) 0.0106(3)
C5 0.0329(3) 0.0460(3) 0.0397(3) 0.0086(2) -0.0017(3) 0.0098(3)
C6 0.0310(3) 0.0424(3) 0.0405(3) 0.0081(2) -0.0020(3) 0.0049(3)
C7 0.0272(2) 0.0422(3) 0.0403(3) 0.0160(2) -0.0041(2) 0.0074(2)
C8 0.0264(2) 0.0383(3) 0.0370(2) 0.0101(2) -0.0068(2) 0.0077(2)
C9 0.0281(2) 0.0332(2) 0.0409(3) 0.0119(2) -0.0092(2) 0.0018(2)
C10 0.0345(3) 0.0368(3) 0.0514(3) 0.0107(3) -0.0088(3) -0.0023(2)
C11 0.0307(3) 0.0404(3) 0.0578(3) 0.0216(2) -0.0052(3) -0.0041(2)
C12 0.0323(3) 0.0455(3) 0.0451(3) 0.0174(2) -0.0001(3) 0.0036(3)
C13 0.0295(3) 0.0302(2) 0.0409(3) 0.0052(2) -0.0112(2) 0.0006(2)
C14 0.0265(2) 0.0310(2) 0.0348(2) 0.0053(2) -0.0065(2) 0.0026(2)
C15 0.0295(2) 0.0343(3) 0.0362(2) 0.0033(2) -0.0081(2) 0.0032(2)
C16 0.0379(3) 0.0452(3) 0.0407(3) -0.0051(3) -0.0018(3) 0.0006(3)
C17 0.0457(3) 0.0410(3) 0.0515(3) -0.0143(3) -0.0100(3) -0.0027(3)
C18 0.0367(3) 0.0362(3) 0.0500(3) -0.0015(2) -0.0101(3) -0.0045(3)
C19 0.0290(3) 0.0352(2) 0.0303(2) 0.0044(2) -0.0050(2) 0.0053(2)
C20 0.0267(2) 0.0323(2) 0.0312(2) 0.0054(2) -0.0063(2) 0.0047(2)
C21 0.0294(2) 0.0343(3) 0.0306(2) 0.0037(2) -0.0070(2) 0.0010(2)
C22 0.0296(3) 0.0393(3) 0.0362(2) 0.0083(2) -0.0041(2) 0.0001(2)
C23 0.0327(3) 0.0459(3) 0.0310(2) 0.0063(2) 0.0033(2) 0.0031(3)
C24 0.0394(3) 0.0388(3) 0.0313(2) -0.0005(2) -0.0027(2) 0.0019(3)

loop_
_atom_type_symbol
_atom_type_description
_atom_type_scat_dispersion_real
_atom_type_scat_dispersion_imag
_atom_type_scat_source
C C 0.0181 0.0091 'International Tables Vol C Tables 4.2.6.8 and 6.1.1.4'
H H 0.0000 0.0000 'International Tables Vol C Tables 4.2.6.8 and 6.1.1.4'
N N 0.0311 0.0180 'International Tables Vol C Tables 4.2.6.8 and 6.1.1.4'
B B 0.0090 0.0039 'International Tables Vol C Tables 4.2.6.8 and 6.1.1.4'
O O 0.0492 0.0322 'International Tables Vol C Tables 4.2.6.8 and 6.1.1.4'

loop_
_geom_angle_atom_site_label_1
_geom_angle_atom_site_label_2
_geom_angle_atom_site_label_3
_geom_angle
N1 O1A H1AA 114.3(14)
H1AA O1A H1A 102.9(15)
H2AA O1B H1B 87.4(15)
B2 N1 C1 124.46(5)
B2 N1 O1A 113.69(6)
C1 N1 O1A 121.32(6)
B2 N1 H1A 121.5(5)
C1 N1 H1A 114.0(5)
B1 N2 C14 117.80(4)
B1 N2 B2 122.00(4)
C14 N2 B2 120.20(4)
O1B B1 C20 123.13(5)
N2 B1 C20 122.04(5)
N1 B2 N2 124.38(5)
N1 B2 C8 116.32(5)
N2 B2 C8 119.30(5)
C6 C1 C2 119.66(5)
C6 C1 N1 121.49(5)
C2 C1 N1 118.83(5)
C3 C2 C1 117.25(5)
C3 C2 C7 123.04(5)
C1 C2 C7 119.71(5)
C4 C3 C2 122.15(6)
C4 C3 H3 118.9
C2 C3 H3 118.9
C3 C4 C5 120.23(6)
C3 C4 H4 119.9
C5 C4 H4 119.9
C6 C5 C4 119.18(6)
C6 C5 H5 120.4
C4 C5 H5 120.4
C5 C6 C1 121.50(6)
C5 C6 H6 119.3
C1 C6 H6 119.3
C12 C7 C8 118.48(5)
C12 C7 C2 120.80(5)
C8 C7 C2 120.71(5)
C9 C8 C7 120.84(5)
C9 C8 B2 119.24(5)
C7 C8 B2 119.91(5)
C10 C9 C8 118.30(5)
C10 C9 C13 121.38(5)
C8 C9 C13 120.32(5)
C11 C10 C9 120.40(6)
C11 C10 H10 119.8
C9 C10 H10 119.8
C12 C11 C10 121.18(6)
C12 C11 H11 119.4
C10 C11 H11 119.4
C11 C12 C7 120.77(6)
C11 C12 H12 119.6
C7 C12 H12 119.6
C18 C13 C14 118.42(5)
C18 C13 C9 120.42(5)
C14 C13 C9 121.16(5)
C13 C14 C15 119.81(5)
C13 C14 N2 119.73(5)
C15 C14 N2 120.46(5)
C16 C15 C14 118.57(5)
C16 C15 C19 120.29(5)
C14 C15 C19 121.14(5)
C17 C16 C15 121.64(6)
C17 C16 H16 119.2
C15 C16 H16 119.2
C16 C17 C18 119.90(6)
C16 C17 H17 120.1
C18 C17 H17 120.1
C17 C18 C13 121.65(6)
C17 C18 H18 119.2
C13 C18 H18 119.2
C20 C19 C24 118.07(5)
C20 C19 C15 119.59(5)
C24 C19 C15 122.33(5)
C21 C20 C19 119.65(5)
C21 C20 B1 121.39(5)
C19 C20 B1 118.95(5)
C22 C21 C20 121.50(5)
C22 C21 H21 119.3
C20 C21 H21 119.3
C21 C22 C23 119.18(5)
C21 C22 H22 120.4
C23 C22 H22 120.4
C24 C23 C22 120.45(5)
C24 C23 H23 119.8
C22 C23 H23 119.8
C23 C24 C19 121.13(5)
C23 C24 H24 119.4
C19 C24 H24 119.4

loop_
_geom_bond_atom_site_label_1
_geom_bond_atom_site_label_2
_geom_bond_distance
O1A N1 1.5393(13)
O1A H1AA 0.86(2)
O1A H1A 0.730(8)
O1B B1 1.4146(8)
O1B H2AA 0.824(11)
O1B H1B 0.595(12)
N1 B2 1.4049(7)
N1 C1 1.4362(8)
N1 H1A 0.852(8)
N2 B1 1.4374(7)
N2 C14 1.4536(7)
N2 B2 1.4628(7)
B1 C20 1.4818(8)
B2 C8 1.4999(8)
C1 C6 1.4021(8)
C1 C2 1.4127(8)
C2 C3 1.4092(8)
C2 C7 1.4625(8)
C3 C4 1.3699(9)
C3 H3 0.9500
C4 C5 1.3913(9)
C4 H4 0.9500
C5 C6 1.3757(8)
C5 H5 0.9500
C6 H6 0.9500
C7 C12 1.3966(9)
C7 C8 1.4181(8)
C8 C9 1.4148(8)
C9 C10 1.4025(8)
C9 C13 1.4785(8)
C10 C11 1.3884(9)
C10 H10 0.9500
C11 C12 1.3735(9)
C11 H11 0.9500
C12 H12 0.9500
C13 C18 1.3981(8)
C13 C14 1.4211(8)
C14 C15 1.4243(8)
C15 C16 1.3937(8)
C15 C19 1.4731(8)
C16 C17 1.3768(9)
C16 H16 0.9500
C17 C18 1.3776(9)
C17 H17 0.9500
C18 H18 0.9500
C19 C20 1.4018(7)
C19 C24 1.4112(8)
C20 C21 1.3986(8)
C21 C22 1.3771(8)
C21 H21 0.9500
C22 C23 1.3875(8)
C22 H22 0.9500
C23 C24 1.3790(9)
C23 H23 0.9500
C24 H24 0.9500
